data_4105274
loop_
_publ_author_name
'S\'ebastien R. Goudreau'
'Andr\'e B. Charette'

_publ_contact_author_address
;
      Universit\'e de Montr\'eal
      D\'epartement de Chimie
      C.P. 6128, Succ. Centre-ville
      Montr\'eal, Qu\'ebec
      Canada, H3C 3J7
;
_publ_contact_author_email andre.charette@umontreal.ca
_publ_contact_author_fax '+1 514 343 5900'
_publ_contact_author_name 'Dr Andr\'e B. Charette'
_publ_contact_author_phone '+1 514 343 6283'
_publ_section_title
;
 In Situ Generation of Zinc Carbenoids from Diazo Compounds and Zinc
 Salts: Asymmetric Synthesis of 1,2,3-Substituted Cyclopropanes
;
_journal_name_full 'Journal of the American Chemical Society'
_journal_page_first 15633
_journal_page_last 15635
_journal_paper_doi 10.1021/ja9074776
_journal_volume 131
_journal_year 2009
_chemical_absolute_configuration rmad
_chemical_compound_source 'Synthesized by the authors. See text'
_chemical_formula_moiety 'C18 H20 O'
_chemical_formula_sum 'C18 H20 O'
_chemical_formula_weight 252.34
_chemical_name_systematic
; 
 ? 
;
_space_group_IT_number 4
_symmetry_cell_setting monoclinic
_symmetry_space_group_name_Hall 'P 2yb'
_symmetry_space_group_name_H-M 'P 1 21 1'
_atom_sites_solution_hydrogens geom
_atom_sites_solution_primary direct
_atom_sites_solution_secondary difmap
_audit_creation_method SHELXL-97
_cell_angle_alpha 90
_cell_angle_beta 93.896(5)
_cell_angle_gamma 90
_cell_formula_units_Z 6
_cell_length_a 7.3186(7)
_cell_length_b 22.46(2)
_cell_length_c 13.2979(13)
_cell_measurement_reflns_used 12845
_cell_measurement_temperature 150
_cell_measurement_theta_max 67.03
_cell_measurement_theta_min 3.33
_cell_volume 2181(2)
_computing_cell_refinement 'SAINT V7.60A(Bruker AXS, 2008)'
_computing_data_collection 'APEX2  (Bruker AXS, 2009)'
_computing_data_reduction 'SAINT V7.60A(Bruker AXS, 2008)'
_computing_molecular_graphics 'SHELXTL v6.12 (Bruker AXS, 2001)'
_computing_publication_material 'UdMX (Maris, 2004)'
_computing_structure_refinement 'SHELXL97 (Sheldrick, 2008)'
_computing_structure_solution 'SIR2004 (Burla et al., 2004)'
_diffrn_ambient_temperature 150
_diffrn_detector_area_resol_mean 8.3
_diffrn_measured_fraction_theta_full 0.992
_diffrn_measured_fraction_theta_max 0.992
_diffrn_measurement_device_type 'Bruker Microstar'
_diffrn_measurement_method \w
_diffrn_radiation_monochromator 'Helios optics'
_diffrn_radiation_source 'Rotating Anode'
_diffrn_radiation_type CuK\a
_diffrn_radiation_wavelength 1.54178
_diffrn_reflns_av_R_equivalents 0.068
_diffrn_reflns_av_sigmaI/netI 0.0416
_diffrn_reflns_limit_h_max 8
_diffrn_reflns_limit_h_min -8
_diffrn_reflns_limit_k_max 25
_diffrn_reflns_limit_k_min -26
_diffrn_reflns_limit_l_max 15
_diffrn_reflns_limit_l_min -15
_diffrn_reflns_number 34583
_diffrn_reflns_theta_full 67.91
_diffrn_reflns_theta_max 67.91
_diffrn_reflns_theta_min 3.33
_exptl_absorpt_coefficient_mu 0.532
_exptl_absorpt_correction_T_max 0.9482
_exptl_absorpt_correction_T_min 0.6222
_exptl_absorpt_correction_type multi-scan
_exptl_absorpt_process_details 'Sadabs (Sheldrick, 1996)'
_exptl_crystal_colour Colorless
_exptl_crystal_density_diffrn 1.153
_exptl_crystal_description PLATE
_exptl_crystal_F_000 816
_exptl_crystal_size_max 0.20
_exptl_crystal_size_mid 0.13
_exptl_crystal_size_min 0.10
_refine_diff_density_max 0.150
_refine_diff_density_min -0.205
_refine_diff_density_rms 0.036
_refine_ls_abs_structure_details 'Flack H D (1983), 3110 Friedel Pairs'
_refine_ls_abs_structure_Flack 0.2(2)
_refine_ls_extinction_method none
_refine_ls_goodness_of_fit_ref 1.025
_refine_ls_hydrogen_treatment constr
_refine_ls_matrix_type full
_refine_ls_number_parameters 524
_refine_ls_number_reflns 7189
_refine_ls_number_restraints 1
_refine_ls_restrained_S_all 1.025
_refine_ls_R_factor_all 0.0467
_refine_ls_R_factor_gt 0.0406
_refine_ls_shift/su_max 0.002
_refine_ls_shift/su_mean 0.000
_refine_ls_structure_factor_coef Fsqd
_refine_ls_weighting_details 'calc w=1/[\s^2^(Fo^2^)+(0.0751P)^2^] where P=(Fo^2^+2Fc^2^)/3'
_refine_ls_weighting_scheme calc
_refine_ls_wR_factor_gt 0.1067
_refine_ls_wR_factor_ref 0.1118
_reflns_number_gt 6363
_reflns_number_total 7189
_reflns_threshold_expression I>2\s(I)
_cod_data_source_file ja9074776_si_002.cif
_cod_data_source_block cha198
_cod_depositor_comments
;
The following automatic conversions were performed:

'_geom_bond_publ_flag' value 'Y' changed to 'y' according to the
built-in table from CIF Core dictionary named 'cif_core.dic' version
2.4.1 from 2010-06-29 (63 times).

'_geom_angle_publ_flag' value 'Y'
changed to 'y' according to the built-in table from CIF Core
dictionary named 'cif_core.dic' version 2.4.1 from 2010-06-29 (90
times).

'_geom_torsion_publ_flag' value 'Y' changed to 'y' according
to the built-in table from CIF Core dictionary named 'cif_core.dic'
version 2.4.1 from 2010-06-29 (123 times).

Automatic conversion script
Id: cif_fix_values 1715 2011-07-08 13:25:40Z adriana 
;
_cod_original_cell_volume 2180(2)
_cod_database_code 4105274

loop_
_symmetry_equiv_pos_as_xyz
'x, y, z'
'-x, y+1/2, -z'

loop_
_atom_site_label
_atom_site_type_symbol
_atom_site_fract_x
_atom_site_fract_y
_atom_site_fract_z
_atom_site_U_iso_or_equiv
_atom_site_adp_type
_atom_site_occupancy
_atom_site_symmetry_multiplicity
_atom_site_calc_flag
_atom_site_refinement_flags
C11 C 0.2954(3) 0.04536(9) 0.15369(16) 0.0312(4) Uani 1 1 d .
H11 H 0.1788 0.0259 0.1714 0.037 Uiso 1 1 calc R
C12 C 0.3031(3) 0.11134(9) 0.17017(15) 0.0293(4) Uani 1 1 d .
H12 H 0.3807 0.1324 0.1224 0.035 Uiso 1 1 calc R
C13 C 0.4131(3) 0.06899(9) 0.24222(15) 0.0323(4) Uani 1 1 d .
H13 H 0.5474 0.0682 0.2325 0.039 Uiso 1 1 calc R
C111 C 0.3803(3) 0.01915(9) 0.06437(15) 0.0346(5) Uani 1 1 d .
H11A H 0.2924 0.0222 0.0046 0.042 Uiso 1 1 calc R
H11B H 0.4905 0.0425 0.0504 0.042 Uiso 1 1 calc R
O111 O 0.4310(2) -0.04202(7) 0.07959(12) 0.0400(4) Uani 1 1 d .
H111 H 0.5395 -0.0439 0.1043 0.060 Uiso 1 1 calc R
C121 C 0.1473(3) 0.14837(9) 0.20214(15) 0.0303(4) Uani 1 1 d .
C122 C -0.0339(3) 0.13908(10) 0.16172(17) 0.0348(5) Uani 1 1 d .
C123 C -0.1717(3) 0.17450(11) 0.1976(2) 0.0425(5) Uani 1 1 d .
H123 H -0.2945 0.1686 0.1717 0.051 Uiso 1 1 calc R
C124 C -0.1353(3) 0.21789(11) 0.2696(2) 0.0442(6) Uani 1 1 d .
H124 H -0.2324 0.2400 0.2954 0.053 Uiso 1 1 calc R
C125 C 0.0445(3) 0.22893(10) 0.30378(18) 0.0377(5) Uani 1 1 d .
H125 H 0.0709 0.2601 0.3508 0.045 Uiso 1 1 calc R
C126 C 0.1863(3) 0.19491(9) 0.27005(16) 0.0313(4) Uani 1 1 d .
C127 C -0.0836(3) 0.09425(11) 0.08039(19) 0.0446(6) Uani 1 1 d .
H12A H -0.1161 0.0564 0.1112 0.067 Uiso 1 1 calc R
H12B H 0.0211 0.0882 0.0394 0.067 Uiso 1 1 calc R
H12C H -0.1882 0.1090 0.0376 0.067 Uiso 1 1 calc R
C128 C 0.3804(3) 0.21052(10) 0.30435(17) 0.0368(5) Uani 1 1 d .
H12D H 0.3808 0.2454 0.3487 0.055 Uiso 1 1 calc R
H12E H 0.4493 0.2196 0.2456 0.055 Uiso 1 1 calc R
H12F H 0.4375 0.1768 0.3411 0.055 Uiso 1 1 calc R
C131 C 0.3669(4) 0.05796(9) 0.34775(16) 0.0396(5) Uani 1 1 d .
C132 C 0.5084(4) 0.05332(11) 0.42260(18) 0.0516(7) Uani 1 1 d .
H132 H 0.6312 0.0594 0.4060 0.062 Uiso 1 1 calc R
C133 C 0.4723(6) 0.03984(12) 0.5222(2) 0.0732(11) Uani 1 1 d .
H133 H 0.5706 0.0361 0.5723 0.088 Uiso 1 1 calc R
C134 C 0.2949(7) 0.03205(13) 0.5475(2) 0.0827(12) Uani 1 1 d .
H134 H 0.2701 0.0224 0.6148 0.099 Uiso 1 1 calc R
C135 C 0.1546(6) 0.03824(13) 0.4753(2) 0.0718(10) Uani 1 1 d .
H135 H 0.0318 0.0341 0.4934 0.086 Uiso 1 1 calc R
C136 C 0.1879(4) 0.05050(11) 0.3763(2) 0.0506(6) Uani 1 1 d .
H136 H 0.0881 0.0539 0.3271 0.061 Uiso 1 1 calc R
C21 C 0.0745(3) 0.39421(9) 0.04292(15) 0.0308(4) Uani 1 1 d .
H21 H 0.1919 0.4114 0.0216 0.037 Uiso 1 1 calc R
C22 C 0.0806(3) 0.37178(9) 0.14921(15) 0.0295(4) Uani 1 1 d .
H22 H -0.0028 0.3374 0.1595 0.035 Uiso 1 1 calc R
C23 C -0.0193(3) 0.43021(9) 0.11994(15) 0.0324(4) Uani 1 1 d .
H23 H -0.1558 0.4269 0.1145 0.039 Uiso 1 1 calc R
C211 C -0.0381(3) 0.36197(10) -0.03768(15) 0.0358(5) Uani 1 1 d .
H21A H 0.0359 0.3294 -0.0644 0.043 Uiso 1 1 calc R
H21B H -0.1453 0.3438 -0.0080 0.043 Uiso 1 1 calc R
O211 O -0.1005(2) 0.40032(8) -0.11886(11) 0.0423(4) Uani 1 1 d .
H211 H -0.1991 0.4166 -0.1051 0.063 Uiso 1 1 calc R
C221 C 0.2508(3) 0.37204(9) 0.21837(14) 0.0273(4) Uani 1 1 d .
C222 C 0.4207(3) 0.35455(9) 0.18541(15) 0.0304(4) Uani 1 1 d .
C223 C 0.5761(3) 0.35954(10) 0.25194(16) 0.0361(5) Uani 1 1 d .
H223 H 0.6922 0.3488 0.2297 0.043 Uiso 1 1 calc R
C224 C 0.5646(3) 0.37971(11) 0.34928(17) 0.0394(5) Uani 1 1 d .
H224 H 0.6724 0.3841 0.3926 0.047 Uiso 1 1 calc R
C225 C 0.3967(3) 0.39349(10) 0.38338(16) 0.0352(5) Uani 1 1 d .
H225 H 0.3884 0.4059 0.4512 0.042 Uiso 1 1 calc R
C226 C 0.2384(3) 0.38940(9) 0.31922(15) 0.0295(4) Uani 1 1 d .
C227 C 0.4435(3) 0.32824(11) 0.08284(17) 0.0408(5) Uani 1 1 d .
H22A H 0.4501 0.3604 0.0333 0.061 Uiso 1 1 calc R
H22B H 0.3387 0.3025 0.0637 0.061 Uiso 1 1 calc R
H22C H 0.5565 0.3047 0.0847 0.061 Uiso 1 1 calc R
C228 C 0.0570(3) 0.40242(10) 0.36139(16) 0.0374(5) Uani 1 1 d .
H22D H 0.0761 0.4113 0.4335 0.056 Uiso 1 1 calc R
H22E H -0.0232 0.3677 0.3519 0.056 Uiso 1 1 calc R
H22F H 0.0000 0.4367 0.3263 0.056 Uiso 1 1 calc R
C231 C 0.0511(3) 0.48912(10) 0.15601(16) 0.0395(5) Uani 1 1 d .
C232 C 0.2347(4) 0.50590(11) 0.15389(19) 0.0472(6) Uani 1 1 d .
H232 H 0.3199 0.4796 0.1263 0.057 Uiso 1 1 calc R
C233 C 0.2935(5) 0.56085(13) 0.1920(2) 0.0666(9) Uani 1 1 d .
H233 H 0.4185 0.5717 0.1894 0.080 Uiso 1 1 calc R
C234 C 0.1760(7) 0.59931(13) 0.2330(2) 0.0815(13) Uani 1 1 d .
H234 H 0.2184 0.6365 0.2594 0.098 Uiso 1 1 calc R
C235 C -0.0079(7) 0.58344(13) 0.2355(2) 0.0747(11) Uani 1 1 d .
H235 H -0.0916 0.6099 0.2639 0.090 Uiso 1 1 calc R
C236 C -0.0689(5) 0.52902(12) 0.19676(18) 0.0545(7) Uani 1 1 d .
H236 H -0.1947 0.5189 0.1981 0.065 Uiso 1 1 calc R
C31 C 0.3722(3) 0.37436(9) 0.72608(15) 0.0311(4) Uani 1 1 d .
H31 H 0.4956 0.3781 0.7628 0.037 Uiso 1 1 calc R
C32 C 0.3614(3) 0.33067(9) 0.64055(15) 0.0299(4) Uani 1 1 d .
H32 H 0.2694 0.3415 0.5845 0.036 Uiso 1 1 calc R
C33 C 0.2767(3) 0.31622(9) 0.74042(15) 0.0300(4) Uani 1 1 d .
H33 H 0.1401 0.3191 0.7373 0.036 Uiso 1 1 calc R
C311 C 0.2629(3) 0.43077(10) 0.71832(16) 0.0351(5) Uani 1 1 d .
H31A H 0.3328 0.4614 0.6837 0.042 Uiso 1 1 calc R
H31B H 0.1473 0.4234 0.6771 0.042 Uiso 1 1 calc R
O311 O 0.2213(2) 0.45256(7) 0.81495(12) 0.0415(4) Uani 1 1 d .
H311 H 0.1275 0.4353 0.8334 0.062 Uiso 1 1 calc R
C321 C 0.5219(3) 0.29640(9) 0.60675(14) 0.0285(4) Uani 1 1 d .
C322 C 0.6942(3) 0.32272(9) 0.59837(14) 0.0312(4) Uani 1 1 d .
C323 C 0.8368(3) 0.28755(11) 0.56859(17) 0.0383(5) Uani 1 1 d .
H323 H 0.9542 0.3049 0.5634 0.046 Uiso 1 1 calc R
C324 C 0.8120(3) 0.22762(11) 0.54615(18) 0.0419(5) Uani 1 1 d .
H324 H 0.9122 0.2040 0.5277 0.050 Uiso 1 1 calc R
C325 C 0.6428(3) 0.20294(10) 0.55087(17) 0.0378(5) Uani 1 1 d .
H325 H 0.6254 0.1621 0.5340 0.045 Uiso 1 1 calc R
C326 C 0.4946(3) 0.23636(10) 0.58003(15) 0.0324(4) Uani 1 1 d .
C327 C 0.7312(3) 0.38786(10) 0.61825(17) 0.0371(5) Uani 1 1 d .
H32A H 0.7631 0.3939 0.6903 0.056 Uiso 1 1 calc R
H32B H 0.6215 0.4111 0.5979 0.056 Uiso 1 1 calc R
H32C H 0.8331 0.4010 0.5795 0.056 Uiso 1 1 calc R
C328 C 0.3092(3) 0.20794(11) 0.57751(19) 0.0423(5) Uani 1 1 d .
H32D H 0.3166 0.1672 0.5515 0.063 Uiso 1 1 calc R
H32E H 0.2229 0.2311 0.5336 0.063 Uiso 1 1 calc R
H32F H 0.2667 0.2069 0.6458 0.063 Uiso 1 1 calc R
C331 C 0.3545(3) 0.26971(9) 0.81055(15) 0.0316(4) Uani 1 1 d .
C332 C 0.5412(3) 0.26532(10) 0.83871(16) 0.0361(5) Uani 1 1 d .
H332 H 0.6237 0.2936 0.8141 0.043 Uiso 1 1 calc R
C333 C 0.6075(3) 0.22042(11) 0.90181(17) 0.0428(5) Uani 1 1 d .
H333 H 0.7352 0.2178 0.9196 0.051 Uiso 1 1 calc R
C334 C 0.4903(4) 0.17931(12) 0.93933(18) 0.0485(6) Uani 1 1 d .
H334 H 0.5367 0.1483 0.9825 0.058 Uiso 1 1 calc R
C335 C 0.3048(4) 0.18348(11) 0.91362(18) 0.0464(6) Uani 1 1 d .
H335 H 0.2228 0.1556 0.9399 0.056 Uiso 1 1 calc R
C336 C 0.2382(3) 0.22808(10) 0.84979(16) 0.0373(5) Uani 1 1 d .
H336 H 0.1103 0.2304 0.8323 0.045 Uiso 1 1 calc R

loop_
_atom_site_aniso_label
_atom_site_aniso_U_11
_atom_site_aniso_U_22
_atom_site_aniso_U_33
_atom_site_aniso_U_23
_atom_site_aniso_U_13
_atom_site_aniso_U_12
C11 0.0300(10) 0.0284(11) 0.0354(11) 0.0005(8) 0.0039(8) 0.0010(8)
C12 0.0297(10) 0.0298(10) 0.0286(10) 0.0005(8) 0.0025(8) -0.0025(8)
C13 0.0349(11) 0.0316(11) 0.0304(10) -0.0004(8) 0.0019(8) 0.0043(9)
C111 0.0425(12) 0.0297(11) 0.0311(11) 0.0003(8) -0.0016(9) 0.0042(9)
O111 0.0443(9) 0.0337(8) 0.0418(9) -0.0042(6) 0.0006(7) 0.0080(7)
C121 0.0274(10) 0.0306(11) 0.0330(10) 0.0073(8) 0.0027(8) 0.0011(8)
C122 0.0301(10) 0.0329(11) 0.0413(12) 0.0046(9) 0.0009(9) -0.0013(9)
C123 0.0249(11) 0.0426(13) 0.0596(15) 0.0002(11) 0.0012(10) 0.0017(9)
C124 0.0325(11) 0.0404(13) 0.0602(15) -0.0028(11) 0.0077(10) 0.0056(10)
C125 0.0375(12) 0.0317(12) 0.0441(12) -0.0038(9) 0.0049(9) 0.0017(9)
C126 0.0294(10) 0.0297(11) 0.0350(11) 0.0067(8) 0.0041(8) -0.0012(8)
C127 0.0336(12) 0.0449(14) 0.0543(14) -0.0046(11) -0.0050(10) -0.0009(10)
C128 0.0320(10) 0.0345(11) 0.0434(12) -0.0043(9) -0.0009(9) -0.0024(9)
C131 0.0628(15) 0.0263(11) 0.0299(11) 0.0020(8) 0.0044(10) 0.0109(10)
C132 0.087(2) 0.0319(12) 0.0347(12) -0.0024(9) -0.0082(12) 0.0120(12)
C133 0.154(4) 0.0343(14) 0.0287(13) -0.0031(10) -0.0140(17) 0.0116(18)
C134 0.172(4) 0.0403(16) 0.0388(16) 0.0076(12) 0.032(2) 0.013(2)
C135 0.122(3) 0.0423(15) 0.0568(18) 0.0109(13) 0.047(2) 0.0138(17)
C136 0.0692(17) 0.0388(13) 0.0467(13) 0.0104(11) 0.0246(12) 0.0091(12)
C21 0.0292(10) 0.0340(11) 0.0290(10) 0.0029(8) -0.0002(8) 0.0024(8)
C22 0.0296(10) 0.0320(11) 0.0268(10) 0.0006(8) 0.0013(8) 0.0014(8)
C23 0.0335(11) 0.0353(12) 0.0282(10) 0.0015(8) 0.0002(8) 0.0036(9)
C211 0.0379(11) 0.0365(12) 0.0326(11) 0.0003(9) -0.0013(9) 0.0001(9)
O211 0.0444(9) 0.0498(9) 0.0314(7) 0.0019(7) -0.0066(6) 0.0039(7)
C221 0.0301(9) 0.0260(10) 0.0256(9) 0.0027(7) 0.0006(7) -0.0022(8)
C222 0.0309(10) 0.0306(10) 0.0298(10) 0.0039(8) 0.0022(8) -0.0002(8)
C223 0.0250(10) 0.0457(13) 0.0379(12) 0.0078(9) 0.0040(8) 0.0026(9)
C224 0.0305(11) 0.0523(14) 0.0348(11) 0.0053(10) -0.0024(8) -0.0039(10)
C225 0.0357(11) 0.0410(12) 0.0283(10) 0.0024(9) -0.0011(8) -0.0048(9)
C226 0.0297(10) 0.0316(11) 0.0271(10) 0.0027(8) 0.0019(8) -0.0007(8)
C227 0.0395(12) 0.0470(14) 0.0363(12) -0.0038(10) 0.0065(9) 0.0082(10)
C228 0.0372(12) 0.0435(13) 0.0318(11) 0.0024(9) 0.0055(9) 0.0050(9)
C231 0.0576(14) 0.0325(12) 0.0273(10) 0.0040(9) -0.0044(9) 0.0079(11)
C232 0.0625(16) 0.0346(13) 0.0428(13) 0.0063(10) -0.0098(11) -0.0072(11)
C233 0.104(3) 0.0424(16) 0.0496(15) 0.0116(13) -0.0225(16) -0.0206(16)
C234 0.166(4) 0.0337(16) 0.0423(16) 0.0011(12) -0.011(2) -0.016(2)
C235 0.143(4) 0.0404(16) 0.0406(15) 0.0021(12) 0.0082(18) 0.023(2)
C236 0.085(2) 0.0445(14) 0.0338(12) 0.0020(10) 0.0022(12) 0.0210(14)
C31 0.0297(10) 0.0302(10) 0.0333(10) 0.0018(8) 0.0022(8) -0.0017(8)
C32 0.0284(10) 0.0321(11) 0.0290(10) 0.0027(8) 0.0012(8) -0.0033(8)
C33 0.0285(10) 0.0298(11) 0.0320(10) 0.0005(8) 0.0027(8) -0.0012(8)
C311 0.0397(11) 0.0306(11) 0.0353(11) 0.0038(8) 0.0046(9) 0.0005(9)
O311 0.0436(9) 0.0379(9) 0.0439(9) -0.0050(7) 0.0087(7) 0.0040(7)
C321 0.0302(10) 0.0339(11) 0.0210(9) 0.0023(7) -0.0007(7) -0.0031(8)
C322 0.0294(10) 0.0380(12) 0.0256(10) 0.0022(8) -0.0019(8) -0.0054(8)
C323 0.0269(11) 0.0521(14) 0.0359(11) -0.0022(10) 0.0017(8) -0.0046(10)
C324 0.0342(11) 0.0500(14) 0.0415(12) -0.0096(10) 0.0029(9) 0.0043(10)
C325 0.0380(12) 0.0380(12) 0.0371(11) -0.0053(9) 0.0012(9) -0.0002(9)
C326 0.0334(11) 0.0349(11) 0.0287(10) -0.0023(8) 0.0006(8) -0.0042(9)
C327 0.0342(11) 0.0416(12) 0.0354(11) 0.0019(9) 0.0021(8) -0.0107(9)
C328 0.0355(11) 0.0413(13) 0.0504(14) -0.0106(10) 0.0062(10) -0.0082(10)
C331 0.0384(12) 0.0279(11) 0.0291(10) -0.0021(8) 0.0071(8) 0.0017(9)
C332 0.0355(12) 0.0387(12) 0.0343(11) 0.0010(9) 0.0050(9) 0.0019(9)
C333 0.0435(12) 0.0485(14) 0.0366(12) 0.0031(10) 0.0047(10) 0.0115(11)
C334 0.0645(16) 0.0439(14) 0.0374(13) 0.0117(10) 0.0069(11) 0.0128(12)
C335 0.0594(15) 0.0378(13) 0.0429(13) 0.0078(10) 0.0112(11) -0.0052(11)
C336 0.0395(12) 0.0370(12) 0.0360(11) -0.0013(9) 0.0067(9) -0.0047(9)

loop_
_atom_type_symbol
_atom_type_description
_atom_type_scat_dispersion_real
_atom_type_scat_dispersion_imag
_atom_type_scat_source
C C 0.0181 0.0091 'International Tables Vol C Tables 4.2.6.8 and 6.1.1.4'
H H 0.0000 0.0000 'International Tables Vol C Tables 4.2.6.8 and 6.1.1.4'
O O 0.0492 0.0322 'International Tables Vol C Tables 4.2.6.8 and 6.1.1.4'

loop_
_geom_angle_atom_site_label_1
_geom_angle_atom_site_label_2
_geom_angle_atom_site_label_3
_geom_angle
_geom_angle_publ_flag
C111 C11 C12 119.41(18) y
C111 C11 C13 120.79(18) y
C12 C11 C13 61.56(13) y
C111 C11 H11 114.9 ?
C12 C11 H11 114.9 ?
C13 C11 H11 114.9 ?
C121 C12 C11 124.71(17) y
C121 C12 C13 122.92(17) y
C11 C12 C13 59.51(13) y
C121 C12 H12 113.2 ?
C11 C12 H12 113.2 ?
C13 C12 H12 113.2 ?
C131 C13 C11 121.61(19) y
C131 C13 C12 123.24(18) y
C11 C13 C12 58.94(13) y
C131 C13 H13 114.1 ?
C11 C13 H13 114.1 ?
C12 C13 H13 114.1 ?
O111 C111 C11 112.46(17) y
O111 C111 H11A 109.1 ?
C11 C111 H11A 109.1 ?
O111 C111 H11B 109.1 ?
C11 C111 H11B 109.1 ?
H11A C111 H11B 107.8 ?
C111 O111 H111 109.5 ?
C126 C121 C122 120.10(19) y
C126 C121 C12 118.24(18) y
C122 C121 C12 121.58(19) y
C123 C122 C121 117.9(2) y
C123 C122 C127 118.9(2) y
C121 C122 C127 123.2(2) y
C124 C123 C122 122.0(2) y
C124 C123 H123 119 ?
C122 C123 H123 119 ?
C123 C124 C125 119.3(2) y
C123 C124 H124 120.4 ?
C125 C124 H124 120.4 ?
C124 C125 C126 120.7(2) y
C124 C125 H125 119.7 ?
C126 C125 H125 119.7 ?
C125 C126 C121 119.73(19) y
C125 C126 C128 119.05(19) y
C121 C126 C128 121.17(19) y
C122 C127 H12A 109.5 ?
C122 C127 H12B 109.5 ?
H12A C127 H12B 109.5 ?
C122 C127 H12C 109.5 ?
H12A C127 H12C 109.5 ?
H12B C127 H12C 109.5 ?
C126 C128 H12D 109.5 ?
C126 C128 H12E 109.5 ?
H12D C128 H12E 109.5 ?
C126 C128 H12F 109.5 ?
H12D C128 H12F 109.5 ?
H12E C128 H12F 109.5 ?
C132 C131 C136 117.6(2) y
C132 C131 C13 118.8(2) y
C136 C131 C13 123.6(2) y
C131 C132 C133 120.9(3) y
C131 C132 H132 119.5 ?
C133 C132 H132 119.5 ?
C134 C133 C132 120.0(3) y
C134 C133 H133 120 ?
C132 C133 H133 120 ?
C135 C134 C133 119.6(3) y
C135 C134 H134 120.2 ?
C133 C134 H134 120.2 ?
C134 C135 C136 121.1(3) y
C134 C135 H135 119.4 ?
C136 C135 H135 119.4 ?
C135 C136 C131 120.7(3) y
C135 C136 H136 119.6 ?
C131 C136 H136 119.6 ?
C211 C21 C22 119.57(18) y
C211 C21 C23 119.57(18) y
C22 C21 C23 61.64(13) y
C211 C21 H21 115.2 ?
C22 C21 H21 115.2 ?
C23 C21 H21 115.2 ?
C221 C22 C21 123.26(17) y
C221 C22 C23 120.85(18) y
C21 C22 C23 59.44(13) y
C221 C22 H22 114.2 ?
C21 C22 H22 114.2 ?
C23 C22 H22 114.2 ?
C231 C23 C21 122.22(19) y
C231 C23 C22 121.94(17) y
C21 C23 C22 58.93(13) y
C231 C23 H23 114.3 ?
C21 C23 H23 114.3 ?
C22 C23 H23 114.3 ?
O211 C211 C21 112.44(17) y
O211 C211 H21A 109.1 ?
C21 C211 H21A 109.1 ?
O211 C211 H21B 109.1 ?
C21 C211 H21B 109.1 ?
H21A C211 H21B 107.8 ?
C211 O211 H211 109.5 ?
C222 C221 C226 119.47(17) y
C222 C221 C22 121.68(17) y
C226 C221 C22 118.84(17) y
C223 C222 C221 118.72(18) y
C223 C222 C227 118.01(19) y
C221 C222 C227 123.22(18) y
C224 C223 C222 121.44(19) y
C224 C223 H223 119.3 ?
C222 C223 H223 119.3 ?
C225 C224 C223 119.79(19) y
C225 C224 H224 120.1 ?
C223 C224 H224 120.1 ?
C224 C225 C226 120.5(2) y
C224 C225 H225 119.7 ?
C226 C225 H225 119.7 ?
C225 C226 C221 119.82(19) y
C225 C226 C228 118.47(18) y
C221 C226 C228 121.69(17) y
C222 C227 H22A 109.5 ?
C222 C227 H22B 109.5 ?
H22A C227 H22B 109.5 ?
C222 C227 H22C 109.5 ?
H22A C227 H22C 109.5 ?
H22B C227 H22C 109.5 ?
C226 C228 H22D 109.5 ?
C226 C228 H22E 109.5 ?
H22D C228 H22E 109.5 ?
C226 C228 H22F 109.5 ?
H22D C228 H22F 109.5 ?
H22E C228 H22F 109.5 ?
C236 C231 C232 117.9(2) y
C236 C231 C23 119.0(2) y
C232 C231 C23 123.1(2) y
C233 C232 C231 120.4(3) y
C233 C232 H232 119.8 ?
C231 C232 H232 119.8 ?
C234 C233 C232 121.5(4) y
C234 C233 H233 119.3 ?
C232 C233 H233 119.3 ?
C233 C234 C235 119.0(3) y
C233 C234 H234 120.5 ?
C235 C234 H234 120.5 ?
C236 C235 C234 120.2(3) y
C236 C235 H235 119.9 ?
C234 C235 H235 119.9 ?
C235 C236 C231 121.1(3) y
C235 C236 H236 119.4 ?
C231 C236 H236 119.4 ?
C311 C31 C33 119.58(17) y
C311 C31 C32 120.03(17) y
C33 C31 C32 61.69(13) y
C311 C31 H31 115.1 ?
C33 C31 H31 115.1 ?
C32 C31 H31 115.1 ?
C321 C32 C31 124.17(17) y
C321 C32 C33 121.39(17) y
C31 C32 C33 59.13(13) y
C321 C32 H32 113.8 ?
C31 C32 H32 113.8 ?
C33 C32 H32 113.8 ?
C331 C33 C31 121.97(18) y
C331 C33 C32 121.99(17) y
C31 C33 C32 59.18(13) y
C331 C33 H33 114.3 ?
C31 C33 H33 114.3 ?
C32 C33 H33 114.3 ?
O311 C311 C31 111.94(17) y
O311 C311 H31A 109.2 ?
C31 C311 H31A 109.2 ?
O311 C311 H31B 109.2 ?
C31 C311 H31B 109.2 ?
H31A C311 H31B 107.9 ?
C311 O311 H311 109.5 ?
C322 C321 C326 119.79(19) y
C322 C321 C32 122.26(18) y
C326 C321 C32 117.92(18) y
C323 C322 C321 118.67(19) y
C323 C322 C327 118.20(19) y
C321 C322 C327 123.12(19) y
C324 C323 C322 121.6(2) y
C324 C323 H323 119.2 ?
C322 C323 H323 119.2 ?
C325 C324 C323 119.4(2) y
C325 C324 H324 120.3 ?
C323 C324 H324 120.3 ?
C324 C325 C326 121.3(2) y
C324 C325 H325 119.3 ?
C326 C325 H325 119.3 ?
C325 C326 C321 119.1(2) y
C325 C326 C328 119.0(2) y
C321 C326 C328 121.82(19) y
C322 C327 H32A 109.5 ?
C322 C327 H32B 109.5 ?
H32A C327 H32B 109.5 ?
C322 C327 H32C 109.5 ?
H32A C327 H32C 109.5 ?
H32B C327 H32C 109.5 ?
C326 C328 H32D 109.5 ?
C326 C328 H32E 109.5 ?
H32D C328 H32E 109.5 ?
C326 C328 H32F 109.5 ?
H32D C328 H32F 109.5 ?
H32E C328 H32F 109.5 ?
C336 C331 C332 117.73(19) y
C336 C331 C33 119.32(19) y
C332 C331 C33 122.94(19) y
C333 C332 C331 120.8(2) y
C333 C332 H332 119.6 ?
C331 C332 H332 119.6 ?
C334 C333 C332 120.6(2) y
C334 C333 H333 119.7 ?
C332 C333 H333 119.7 ?
C333 C334 C335 119.4(2) y
C333 C334 H334 120.3 ?
C335 C334 H334 120.3 ?
C336 C335 C334 120.1(2) y
C336 C335 H335 119.9 ?
C334 C335 H335 119.9 ?
C335 C336 C331 121.3(2) y
C335 C336 H336 119.4 ?
C331 C336 H336 119.4 ?

loop_
_geom_bond_atom_site_label_1
_geom_bond_atom_site_label_2
_geom_bond_distance
_geom_bond_publ_flag
C11 C111 1.498(3) y
C11 C12 1.498(3) y
C11 C13 1.507(3) y
C11 H11 1 ?
C12 C121 1.496(3) y
C12 C13 1.538(3) y
C12 H12 1 ?
C13 C131 1.486(3) y
C13 H13 1 ?
C111 O111 1.434(3) y
C111 H11a 0.99 ?
C111 H11b 0.99 ?
O111 H111 0.84 ?
C121 C126 1.398(3) y
C121 C122 1.412(3) y
C122 C123 1.394(3) y
C122 C127 1.504(3) y
C123 C124 1.379(4) y
C123 H123 0.95 ?
C124 C125 1.385(3) y
C124 H124 0.95 ?
C125 C126 1.388(3) y
C125 H125 0.95 ?
C126 C128 1.503(3) y
C127 H12a 0.98 ?
C127 H12b 0.98 ?
C127 H12c 0.98 ?
C128 H12d 0.98 ?
C128 H12e 0.98 ?
C128 H12f 0.98 ?
C131 C132 1.391(4) y
C131 C136 1.398(4) y
C132 C133 1.401(4) y
C132 H132 0.95 ?
C133 C134 1.375(6) y
C133 H133 0.95 ?
C134 C135 1.364(6) y
C134 H134 0.95 ?
C135 C136 1.384(4) y
C135 H135 0.95 ?
C136 H136 0.95 ?
C21 C211 1.494(3) y
C21 C22 1.498(3) y
C21 C23 1.506(3) y
C21 H21 1 ?
C22 C221 1.497(3) y
C22 C23 1.539(3) y
C22 H22 1 ?
C23 C231 1.487(3) y
C23 H23 1 ?
C211 O211 1.431(3) y
C211 H21a 0.99 ?
C211 H21b 0.99 ?
O211 H211 0.84 ?
C221 C222 1.402(3) y
C221 C226 1.405(3) y
C222 C223 1.397(3) y
C222 C227 1.506(3) y
C223 C224 1.379(3) y
C223 H223 0.95 ?
C224 C225 1.373(3) y
C224 H224 0.95 ?
C225 C226 1.394(3) y
C225 H225 0.95 ?
C226 C228 1.505(3) y
C227 H22a 0.98 ?
C227 H22b 0.98 ?
C227 H22c 0.98 ?
C228 H22d 0.98 ?
C228 H22e 0.98 ?
C228 H22f 0.98 ?
C231 C236 1.390(3) y
C231 C232 1.398(4) y
C232 C233 1.391(4) y
C232 H232 0.95 ?
C233 C234 1.358(5) y
C233 H233 0.95 ?
C234 C235 1.395(6) y
C234 H234 0.95 ?
C235 C236 1.388(5) y
C235 H235 0.95 ?
C236 H236 0.95 ?
C31 C311 1.498(3) y
C31 C33 1.499(3) y
C31 C32 1.500(3) y
C31 H31 1 ?
C32 C321 1.498(3) y
C32 C33 1.538(3) y
C32 H32 1 ?
C33 C331 1.488(3) y
C33 H33 1 ?
C311 O311 1.427(3) y
C311 H31a 0.99 ?
C311 H31b 0.99 ?
O311 H311 0.84 ?
C321 C322 1.404(3) y
C321 C326 1.405(3) y
C322 C323 1.388(3) y
C322 C327 1.508(3) y
C323 C324 1.388(3) y
C323 H323 0.95 ?
C324 C325 1.362(3) y
C324 H324 0.95 ?
C325 C326 1.396(3) y
C325 H325 0.95 ?
C326 C328 1.498(3) y
C327 H32a 0.98 ?
C327 H32b 0.98 ?
C327 H32c 0.98 ?
C328 H32d 0.98 ?
C328 H32e 0.98 ?
C328 H32f 0.98 ?
C331 C336 1.390(3) y
C331 C332 1.396(3) y
C332 C333 1.379(3) y
C332 H332 0.95 ?
C333 C334 1.377(4) y
C333 H333 0.95 ?
C334 C335 1.381(4) y
C334 H334 0.95 ?
C335 C336 1.380(3) y
C335 H335 0.95 ?
C336 H336 0.95 ?

loop_
_geom_hbond_atom_site_label_D
_geom_hbond_atom_site_label_H
_geom_hbond_atom_site_label_A
_geom_hbond_distance_DH
_geom_hbond_distance_HA
_geom_hbond_distance_DA
_geom_hbond_angle_DHA
_geom_hbond_site_symmetry_A
O111 H111 O311 0.84 1.99 2.824(2) 170.4 2_646
O211 H211 O111 0.84 1.98 2.823(2) 176.8 2
O311 H311 O211 0.84 1.99 2.825(2) 175.6 1_556

loop_
_geom_torsion_atom_site_label_1
_geom_torsion_atom_site_label_2
_geom_torsion_atom_site_label_3
_geom_torsion_atom_site_label_4
_geom_torsion
_geom_torsion_publ_flag
C111 C11 C12 C121 137.7(2) y
C13 C11 C12 C121 -111.1(2) y
C111 C11 C12 C13 -111.3(2) y
C111 C11 C13 C131 -138.5(2) y
C12 C11 C13 C131 112.4(2) y
C111 C11 C13 C12 109.1(2) y
C121 C12 C13 C131 4.3(3) y
C11 C12 C13 C131 -109.7(2) y
C121 C12 C13 C11 114.0(2) y
C12 C11 C111 O111 155.48(18) y
C13 C11 C111 O111 83.0(2) y
C11 C12 C121 C126 141.7(2) y
C13 C12 C121 C126 68.4(3) y
C11 C12 C121 C122 -41.4(3) y
C13 C12 C121 C122 -114.7(2) y
C126 C121 C122 C123 -4.9(3) y
C12 C121 C122 C123 178.32(19) y
C126 C121 C122 C127 173.4(2) y
C12 C121 C122 C127 -3.4(3) y
C121 C122 C123 C124 0.6(3) y
C127 C122 C123 C124 -177.8(2) y
C122 C123 C124 C125 3.4(4) y
C123 C124 C125 C126 -3.2(4) y
C124 C125 C126 C121 -1.1(3) y
C124 C125 C126 C128 176.5(2) y
C122 C121 C126 C125 5.1(3) y
C12 C121 C126 C125 -177.93(19) y
C122 C121 C126 C128 -172.4(2) y
C12 C121 C126 C128 4.5(3) y
C11 C13 C131 C132 148.8(2) y
C12 C13 C131 C132 -139.9(2) y
C11 C13 C131 C136 -29.6(3) y
C12 C13 C131 C136 41.7(3) y
C136 C131 C132 C133 1.9(3) y
C13 C131 C132 C133 -176.6(2) y
C131 C132 C133 C134 -1.1(4) y
C132 C133 C134 C135 -0.8(4) y
C133 C134 C135 C136 2.0(5) y
C134 C135 C136 C131 -1.2(4) y
C132 C131 C136 C135 -0.8(3) y
C13 C131 C136 C135 177.7(2) y
C211 C21 C22 C221 141.3(2) y
C23 C21 C22 C221 -109.0(2) y
C211 C21 C22 C23 -109.8(2) y
C211 C21 C23 C231 -139.7(2) y
C22 C21 C23 C231 110.5(2) y
C211 C21 C23 C22 109.8(2) y
C221 C22 C23 C231 1.9(3) y
C21 C22 C23 C231 -111.0(2) y
C221 C22 C23 C21 112.9(2) y
C22 C21 C211 O211 152.48(18) y
C23 C21 C211 O211 80.3(2) y
C21 C22 C221 C222 -43.2(3) y
C23 C22 C221 C222 -114.8(2) y
C21 C22 C221 C226 137.8(2) y
C23 C22 C221 C226 66.2(3) y
C226 C221 C222 C223 -5.2(3) y
C22 C221 C222 C223 175.89(19) y
C226 C221 C222 C227 172.3(2) y
C22 C221 C222 C227 -6.6(3) y
C221 C222 C223 C224 1.7(3) y
C227 C222 C223 C224 -175.9(2) y
C222 C223 C224 C225 2.2(3) y
C223 C224 C225 C226 -2.4(3) y
C224 C225 C226 C221 -1.1(3) y
C224 C225 C226 C228 177.4(2) y
C222 C221 C226 C225 4.9(3) y
C22 C221 C226 C225 -176.09(19) y
C222 C221 C226 C228 -173.52(19) y
C22 C221 C226 C228 5.5(3) y
C21 C23 C231 C236 157.1(2) y
C22 C23 C231 C236 -131.9(2) y
C21 C23 C231 C232 -25.0(3) y
C22 C23 C231 C232 46.0(3) y
C236 C231 C232 C233 0.2(3) y
C23 C231 C232 C233 -177.7(2) y
C231 C232 C233 C234 0.6(4) y
C232 C233 C234 C235 -0.8(4) y
C233 C234 C235 C236 0.1(4) y
C234 C235 C236 C231 0.8(4) y
C232 C231 C236 C235 -0.9(3) y
C23 C231 C236 C235 177.1(2) y
C311 C31 C32 C321 141.2(2) y
C33 C31 C32 C321 -109.1(2) y
C311 C31 C32 C33 -109.7(2) y
C311 C31 C33 C331 -138.8(2) y
C32 C31 C33 C331 110.8(2) y
C311 C31 C33 C32 110.4(2) y
C321 C32 C33 C331 2.9(3) y
C31 C32 C33 C331 -110.7(2) y
C321 C32 C33 C31 113.7(2) y
C33 C31 C311 O311 80.7(2) y
C32 C31 C311 O311 153.17(18) y
C31 C32 C321 C322 -42.4(3) y
C33 C32 C321 C322 -114.2(2) y
C31 C32 C321 C326 139.5(2) y
C33 C32 C321 C326 67.7(2) y
C326 C321 C322 C323 -3.3(3) y
C32 C321 C322 C323 178.62(18) y
C326 C321 C322 C327 175.45(19) y
C32 C321 C322 C327 -2.6(3) y
C321 C322 C323 C324 0.7(3) y
C327 C322 C323 C324 -178.1(2) y
C322 C323 C324 C325 1.7(3) y
C323 C324 C325 C326 -1.5(3) y
C324 C325 C326 C321 -1.2(3) y
C324 C325 C326 C328 176.1(2) y
C322 C321 C326 C325 3.6(3) y
C32 C321 C326 C325 -178.29(19) y
C322 C321 C326 C328 -173.6(2) y
C32 C321 C326 C328 4.5(3) y
C31 C33 C331 C336 156.26(19) y
C32 C33 C331 C336 -132.5(2) y
C31 C33 C331 C332 -24.3(3) y
C32 C33 C331 C332 46.9(3) y
C336 C331 C332 C333 1.2(3) y
C33 C331 C332 C333 -178.2(2) y
C331 C332 C333 C334 -0.8(4) y
C332 C333 C334 C335 -0.3(4) y
C333 C334 C335 C336 0.8(4) y
C334 C335 C336 C331 -0.3(4) y
C332 C331 C336 C335 -0.7(3) y
C33 C331 C336 C335 178.8(2) y
